data_1517062
loop_
_publ_author_name
'Tiffany M. Smith'
'Diona Symester'
'Kathryn Perrin'
'Jose Vargas'
'Michael Tichenor'
'Charles J. O-Connor'
'Jon Zubieta'

_publ_section_title
;
 Hydrothermal syntheses and structural chemistry of Mn(II), Co(II) and
 Ni(II) coordination polymers with xylyl-diphosphonate ligands
;
_journal_name_full
;
Inorganica Chimica Acta
;
_journal_page_first 46
_journal_page_last 59
_journal_volume 402
_journal_year 2013
_chemical_formula_moiety 'C20 H18 Mn N2 O6 P2'
_chemical_formula_sum 'C20 H18 Mn N2 O6 P2'
_chemical_formula_weight 499.24
_space_group_IT_number 14
_symmetry_cell_setting monoclinic
_symmetry_space_group_name_Hall '-P 2ybc'
_symmetry_space_group_name_H-M 'P 1 21/c 1'
_atom_sites_solution_hydrogens geom
_atom_sites_solution_primary direct
_atom_sites_solution_secondary difmap
_cell_angle_alpha 90.00
_cell_angle_beta 95.014(2)
_cell_angle_gamma 90.00
_cell_formula_units_Z 4
_cell_length_a 10.8871(11)
_cell_length_b 23.673(3)
_cell_length_c 7.6062(8)
_cell_measurement_reflns_used 9872
_cell_measurement_temperature 90(2)
_cell_measurement_theta_max 27.21
_cell_measurement_theta_min 2.82
_cell_volume 1952.8(4)
_computing_cell_refinement 'Bruker SAINT (Bruker, 2011)'
_computing_data_collection 'Bruker APEX2 (Bruker, 2011)'
_computing_data_reduction 'Bruker SAINT (Bruker, 2011)'
_computing_molecular_graphics 'CrystalMaker (Palmer, 2010)'
_computing_publication_material 'Bruker SHELXTL (Bruker, 2011)'
_computing_structure_refinement 'SHELXL-97 (Sheldrick, 2008)'
_computing_structure_solution 'SHELXS-97 (Sheldrick, 2008)'
_diffrn_ambient_temperature 90(2)
_diffrn_measured_fraction_theta_full 0.999
_diffrn_measured_fraction_theta_max 0.999
_diffrn_measurement_device_type 'Bruker APEX-II CCD'
_diffrn_measurement_method '\f and \w scans'
_diffrn_radiation_monochromator graphite
_diffrn_radiation_source 'fine-focus sealed tube'
_diffrn_radiation_type MoK\a
_diffrn_radiation_wavelength 0.71073
_diffrn_reflns_av_R_equivalents 0.0415
_diffrn_reflns_av_sigmaI/netI 0.0269
_diffrn_reflns_limit_h_max 13
_diffrn_reflns_limit_h_min -13
_diffrn_reflns_limit_k_max 29
_diffrn_reflns_limit_k_min -29
_diffrn_reflns_limit_l_max 9
_diffrn_reflns_limit_l_min -8
_diffrn_reflns_number 24449
_diffrn_reflns_theta_full 26.03
_diffrn_reflns_theta_max 26.03
_diffrn_reflns_theta_min 1.88
_exptl_absorpt_coefficient_mu 0.884
_exptl_absorpt_correction_T_max 0.919
_exptl_absorpt_correction_T_min 0.883
_exptl_absorpt_correction_type multi-scan
_exptl_absorpt_process_details 'SADABS SHELXL-97 (Sheldrick, 2008)'
_exptl_crystal_colour yellow
_exptl_crystal_density_diffrn 1.698
_exptl_crystal_density_method 'not measured'
_exptl_crystal_description rod
_exptl_crystal_F_000 1020
_exptl_crystal_size_max 0.292
_exptl_crystal_size_mid 0.117
_exptl_crystal_size_min 0.095
_refine_diff_density_max 0.560
_refine_diff_density_min -0.340
_refine_diff_density_rms 0.067
_refine_ls_extinction_method none
_refine_ls_goodness_of_fit_ref 1.037
_refine_ls_hydrogen_treatment constr
_refine_ls_matrix_type full
_refine_ls_number_parameters 282
_refine_ls_number_reflns 3848
_refine_ls_number_restraints 0
_refine_ls_restrained_S_all 1.037
_refine_ls_R_factor_all 0.0380
_refine_ls_R_factor_gt 0.0287
_refine_ls_shift/su_max 0.001
_refine_ls_shift/su_mean 0.000
_refine_ls_structure_factor_coef Fsqd
_refine_ls_weighting_details 'calc w=1/[\s^2^(Fo^2^)+(0.0434P)^2^+1.2089P] where P=(Fo^2^+2Fc^2^)/3'
_refine_ls_weighting_scheme calc
_refine_ls_wR_factor_gt 0.0728
_refine_ls_wR_factor_ref 0.0777
_reflns_number_gt 3256
_reflns_number_total 3848
_reflns_threshold_expression >2sigma(I)
_cod_data_source_file ICA-2013-402-46-59-5.cif
_cod_data_source_block compound_5
_cod_original_sg_symbol_Hall -P2ybc
_cod_original_sg_symbol_H-M P2(1)/c
_cod_database_code 1517062

loop_
_symmetry_equiv_pos_as_xyz
'x, y, z'
'-x, y+1/2, -z+1/2'
'-x, -y, -z'
'x, -y-1/2, z-1/2'

loop_
_atom_site_label
_atom_site_type_symbol
_atom_site_fract_x
_atom_site_fract_y
_atom_site_fract_z
_atom_site_U_iso_or_equiv
_atom_site_adp_type
_atom_site_occupancy
_atom_site_symmetry_multiplicity
_atom_site_calc_flag
_atom_site_refinement_flags
Mn1 Mn 0.45141(3) 0.570368(12) 0.23676(4) 0.00865(9) Uani 1 1 d .
P1 P 0.31736(4) 0.52037(2) -0.14490(7) 0.00929(12) Uani 1 1 d .
P2 P 0.36429(4) 0.44238(2) 0.35060(7) 0.00913(12) Uani 1 1 d .
O1 O 0.60958(12) 0.53464(6) 0.12374(18) 0.0118(3) Uani 1 1 d .
O2 O 0.52687(12) 0.56834(6) 0.51605(18) 0.0120(3) Uani 1 1 d .
O3 O 0.35933(12) 0.56789(6) -0.02380(18) 0.0117(3) Uani 1 1 d .
O4 O 0.33763(12) 0.50228(6) 0.29710(18) 0.0117(3) Uani 1 1 d .
O5 O 0.31031(12) 0.54015(6) -0.34318(18) 0.0138(3) Uani 1 1 d .
H5' H 0.3793 0.5494 -0.3683 0.017 Uiso 1 1 calc R
O6 O 0.38375(13) 0.40619(6) 0.18063(18) 0.0122(3) Uani 1 1 d .
H6' H 0.3882 0.4273 0.0960 0.015 Uiso 1 1 calc R
N1 N 0.52919(15) 0.65992(7) 0.2108(2) 0.0113(3) Uani 1 1 d .
N2 N 0.30686(15) 0.63383(7) 0.3273(2) 0.0111(3) Uani 1 1 d .
C1 C 0.63876(18) 0.67265(9) 0.1576(3) 0.0134(4) Uani 1 1 d .
H1 H 0.6918 0.6433 0.1346 0.016 Uiso 1 1 calc R
C2 C 0.67841(19) 0.72844(9) 0.1343(3) 0.0170(4) Uani 1 1 d .
H2 H 0.7559 0.7357 0.0968 0.020 Uiso 1 1 calc R
C3 C 0.60084(19) 0.77189(9) 0.1680(3) 0.0168(4) Uani 1 1 d .
H3 H 0.6251 0.8091 0.1517 0.020 Uiso 1 1 calc R
C4 C 0.48491(19) 0.76045(8) 0.2270(3) 0.0139(4) Uani 1 1 d .
C5 C 0.45265(18) 0.70319(8) 0.2463(3) 0.0117(4) Uani 1 1 d .
C6 C 0.4012(2) 0.80416(9) 0.2707(3) 0.0165(4) Uani 1 1 d .
H6 H 0.4230 0.8418 0.2586 0.020 Uiso 1 1 calc R
C7 C 0.2912(2) 0.79105(9) 0.3292(3) 0.0168(4) Uani 1 1 d .
H7 H 0.2383 0.8199 0.3574 0.020 Uiso 1 1 calc R
C8 C 0.25456(19) 0.73342(9) 0.3484(3) 0.0142(4) Uani 1 1 d .
C9 C 0.33484(18) 0.68958(8) 0.3085(3) 0.0111(4) Uani 1 1 d .
C10 C 0.20026(18) 0.62086(9) 0.3889(3) 0.0140(4) Uani 1 1 d .
H10 H 0.1814 0.5829 0.4039 0.017 Uiso 1 1 calc R
C11 C 0.11439(19) 0.66170(9) 0.4327(3) 0.0169(4) Uani 1 1 d .
H11 H 0.0404 0.6509 0.4754 0.020 Uiso 1 1 calc R
C12 C 0.14139(19) 0.71775(9) 0.4114(3) 0.0179(5) Uani 1 1 d .
H12 H 0.0852 0.7453 0.4384 0.022 Uiso 1 1 calc R
C13 C 0.15834(17) 0.50170(9) -0.1213(3) 0.0124(4) Uani 1 1 d .
H13A H 0.1343 0.4724 -0.2067 0.015 Uiso 1 1 calc R
H13B H 0.1538 0.4856 -0.0048 0.015 Uiso 1 1 calc R
C14 C 0.06555(17) 0.54897(8) -0.1446(3) 0.0115(4) Uani 1 1 d .
C15 C 0.07198(18) 0.59386(9) -0.0256(3) 0.0147(4) Uani 1 1 d .
H15 H 0.1357 0.5953 0.0640 0.018 Uiso 1 1 calc R
C16 C -0.01593(19) 0.63635(9) -0.0398(3) 0.0158(4) Uani 1 1 d .
H16 H -0.0112 0.6659 0.0412 0.019 Uiso 1 1 calc R
C17 C -0.11056(18) 0.63519(8) -0.1734(3) 0.0139(4) Uani 1 1 d .
H17 H -0.1687 0.6641 -0.1822 0.017 Uiso 1 1 calc R
C18 C -0.11948(17) 0.59094(8) -0.2952(3) 0.0111(4) Uani 1 1 d .
C19 C -0.03075(17) 0.54818(9) -0.2788(3) 0.0119(4) Uani 1 1 d .
H19 H -0.0359 0.5185 -0.3591 0.014 Uiso 1 1 calc R
C20 C -0.22757(17) 0.58781(8) -0.4337(3) 0.0108(4) Uani 1 1 d .
H20A H -0.2045 0.5652 -0.5319 0.013 Uiso 1 1 calc R
H20B H -0.2466 0.6255 -0.4777 0.013 Uiso 1 1 calc R

loop_
_atom_site_aniso_label
_atom_site_aniso_U_11
_atom_site_aniso_U_22
_atom_site_aniso_U_33
_atom_site_aniso_U_23
_atom_site_aniso_U_13
_atom_site_aniso_U_12
Mn1 0.00903(15) 0.00833(15) 0.00857(17) 0.00018(11) 0.00070(11) -0.00003(11)
P1 0.0087(2) 0.0105(2) 0.0086(3) 0.00046(19) 0.00088(18) 0.00070(18)
P2 0.0089(2) 0.0097(2) 0.0088(3) 0.00039(18) 0.00071(18) -0.00058(18)
O1 0.0107(7) 0.0123(7) 0.0124(8) 0.0000(6) 0.0019(5) 0.0013(5)
O2 0.0112(7) 0.0139(7) 0.0108(7) 0.0009(6) -0.0005(5) -0.0002(5)
O3 0.0137(7) 0.0116(7) 0.0098(7) 0.0002(5) 0.0002(5) 0.0004(5)
O4 0.0124(7) 0.0101(7) 0.0126(7) 0.0010(6) 0.0006(5) -0.0013(5)
O5 0.0108(7) 0.0205(8) 0.0103(7) 0.0022(6) 0.0014(5) -0.0008(6)
O6 0.0157(7) 0.0110(7) 0.0100(7) 0.0009(6) 0.0023(5) 0.0000(5)
N1 0.0124(8) 0.0123(8) 0.0086(9) -0.0011(6) -0.0016(6) -0.0002(6)
N2 0.0115(8) 0.0115(8) 0.0099(9) 0.0009(6) -0.0011(6) 0.0002(6)
C1 0.0147(10) 0.0134(10) 0.0120(11) -0.0001(8) 0.0007(8) -0.0005(8)
C2 0.0165(10) 0.0187(11) 0.0158(11) -0.0009(9) 0.0019(8) -0.0059(8)
C3 0.0216(11) 0.0119(10) 0.0166(11) 0.0007(8) 0.0004(8) -0.0055(8)
C4 0.0190(10) 0.0121(10) 0.0100(10) -0.0017(8) -0.0020(8) -0.0016(8)
C5 0.0161(10) 0.0111(9) 0.0073(10) -0.0009(7) -0.0027(7) -0.0013(7)
C6 0.0228(11) 0.0090(10) 0.0170(12) -0.0017(8) -0.0025(8) -0.0006(8)
C7 0.0226(11) 0.0115(10) 0.0159(11) -0.0032(8) -0.0010(8) 0.0049(8)
C8 0.0172(10) 0.0147(10) 0.0100(10) -0.0011(8) -0.0019(8) 0.0024(8)
C9 0.0141(10) 0.0108(9) 0.0080(10) -0.0003(7) -0.0020(7) 0.0008(7)
C10 0.0142(10) 0.0148(10) 0.0125(11) 0.0014(8) -0.0013(8) -0.0008(8)
C11 0.0143(10) 0.0199(11) 0.0167(12) 0.0011(9) 0.0025(8) 0.0007(8)
C12 0.0169(10) 0.0187(11) 0.0182(12) -0.0018(9) 0.0010(8) 0.0057(8)
C13 0.0088(9) 0.0144(10) 0.0139(10) 0.0004(8) 0.0013(7) -0.0003(7)
C14 0.0086(9) 0.0137(10) 0.0130(10) 0.0023(8) 0.0053(7) -0.0014(7)
C15 0.0106(9) 0.0191(10) 0.0142(11) -0.0019(8) 0.0001(8) -0.0002(8)
C16 0.0150(10) 0.0161(10) 0.0164(11) -0.0050(8) 0.0022(8) -0.0036(8)
C17 0.0113(9) 0.0114(10) 0.0195(11) -0.0001(8) 0.0035(8) 0.0006(7)
C18 0.0101(9) 0.0123(9) 0.0111(10) 0.0029(8) 0.0024(7) -0.0037(7)
C19 0.0117(9) 0.0117(9) 0.0127(11) -0.0005(8) 0.0040(8) -0.0026(7)
C20 0.0117(9) 0.0101(9) 0.0107(10) 0.0010(7) 0.0023(7) 0.0009(7)

loop_
_atom_type_symbol
_atom_type_description
_atom_type_scat_dispersion_real
_atom_type_scat_dispersion_imag
_atom_type_scat_source
C C 0.0033 0.0016 'International Tables Vol C Tables 4.2.6.8 and 6.1.1.4'
N N 0.0061 0.0033 'International Tables Vol C Tables 4.2.6.8 and 6.1.1.4'
O O 0.0106 0.0060 'International Tables Vol C Tables 4.2.6.8 and 6.1.1.4'
P P 0.1023 0.0942 'International Tables Vol C Tables 4.2.6.8 and 6.1.1.4'
Mn Mn 0.3368 0.7283 'International Tables Vol C Tables 4.2.6.8 and 6.1.1.4'
H H 0.0000 0.0000 'International Tables Vol C Tables 4.2.6.8 and 6.1.1.4'

loop_
_geom_angle_atom_site_label_1
_geom_angle_atom_site_label_2
_geom_angle_atom_site_label_3
_geom_angle
_geom_angle_site_symmetry_1
_geom_angle_site_symmetry_3
O4 Mn1 O3 86.79(5) . .
O4 Mn1 O1 106.92(5) . .
O3 Mn1 O1 86.90(5) . .
O4 Mn1 O2 87.15(5) . .
O3 Mn1 O2 173.32(5) . .
O1 Mn1 O2 97.56(5) . .
O4 Mn1 N1 162.23(6) . .
O3 Mn1 N1 95.28(6) . .
O1 Mn1 N1 90.83(6) . .
O2 Mn1 N1 89.64(6) . .
O4 Mn1 N2 90.21(6) . .
O3 Mn1 N2 91.01(6) . .
O1 Mn1 N2 162.58(6) . .
O2 Mn1 N2 86.19(5) . .
N1 Mn1 N2 72.13(6) . .
O3 P1 O1 116.55(8) . 3_665
O3 P1 O5 110.60(8) . .
O1 P1 O5 109.63(8) 3_665 .
O3 P1 C13 111.39(9) . .
O1 P1 C13 105.97(9) 3_665 .
O5 P1 C13 101.58(9) . .
O4 P2 O2 117.61(8) . 3_666
O4 P2 O6 109.14(8) . .
O2 P2 O6 107.72(8) 3_666 .
O4 P2 C20 108.82(8) . 3_565
O2 P2 C20 108.59(9) 3_666 3_565
O6 P2 C20 104.14(8) . 3_565
P1 O1 Mn1 135.81(8) 3_665 .
P2 O2 Mn1 148.42(9) 3_666 .
P1 O3 Mn1 132.97(8) . .
P2 O4 Mn1 132.85(8) . .
P1 O5 H5' 109.5 . .
P2 O6 H6' 109.5 . .
C1 N1 C5 118.11(17) . .
C1 N1 Mn1 125.69(13) . .
C5 N1 Mn1 116.13(13) . .
C10 N2 C9 118.14(17) . .
C10 N2 Mn1 126.30(13) . .
C9 N2 Mn1 115.53(13) . .
N1 C1 C2 123.08(19) . .
N1 C1 H1 118.5 . .
C2 C1 H1 118.5 . .
C3 C2 C1 118.77(19) . .
C3 C2 H2 120.6 . .
C1 C2 H2 120.6 . .
C2 C3 C4 120.11(19) . .
C2 C3 H3 119.9 . .
C4 C3 H3 119.9 . .
C3 C4 C5 117.25(19) . .
C3 C4 C6 122.80(19) . .
C5 C4 C6 119.94(19) . .
N1 C5 C4 122.66(19) . .
N1 C5 C9 118.29(18) . .
C4 C5 C9 119.04(18) . .
C7 C6 C4 120.65(19) . .
C7 C6 H6 119.7 . .
C4 C6 H6 119.7 . .
C6 C7 C8 121.03(19) . .
C6 C7 H7 119.5 . .
C8 C7 H7 119.5 . .
C9 C8 C12 117.20(19) . .
C9 C8 C7 119.80(19) . .
C12 C8 C7 122.98(19) . .
N2 C9 C8 122.83(18) . .
N2 C9 C5 117.63(18) . .
C8 C9 C5 119.55(18) . .
N2 C10 C11 123.09(19) . .
N2 C10 H10 118.5 . .
C11 C10 H10 118.5 . .
C12 C11 C10 118.9(2) . .
C12 C11 H11 120.5 . .
C10 C11 H11 120.5 . .
C11 C12 C8 119.82(19) . .
C11 C12 H12 120.1 . .
C8 C12 H12 120.1 . .
C14 C13 P1 116.35(14) . .
C14 C13 H13A 108.2 . .
P1 C13 H13A 108.2 . .
C14 C13 H13B 108.2 . .
P1 C13 H13B 108.2 . .
H13A C13 H13B 107.4 . .
C15 C14 C19 118.43(18) . .
C15 C14 C13 119.63(18) . .
C19 C14 C13 121.89(18) . .
C16 C15 C14 120.51(19) . .
C16 C15 H15 119.7 . .
C14 C15 H15 119.7 . .
C17 C16 C15 120.51(19) . .
C17 C16 H16 119.7 . .
C15 C16 H16 119.7 . .
C16 C17 C18 120.44(19) . .
C16 C17 H17 119.8 . .
C18 C17 H17 119.8 . .
C17 C18 C19 118.48(18) . .
C17 C18 C20 120.28(18) . .
C19 C18 C20 121.13(18) . .
C18 C19 C14 121.61(19) . .
C18 C19 H19 119.2 . .
C14 C19 H19 119.2 . .
C18 C20 P2 112.88(14) . 3_565
C18 C20 H20A 109.0 . .
P2 C20 H20A 109.0 3_565 .
C18 C20 H20B 109.0 . .
P2 C20 H20B 109.0 3_565 .
H20A C20 H20B 107.8 . .

loop_
_geom_bond_atom_site_label_1
_geom_bond_atom_site_label_2
_geom_bond_distance
_geom_bond_site_symmetry_2
Mn1 O4 2.1077(14) .
Mn1 O3 2.1422(14) .
Mn1 O1 2.1630(14) .
Mn1 O2 2.2102(14) .
Mn1 N1 2.2977(17) .
Mn1 N2 2.3232(17) .
P1 O3 1.4997(14) .
P1 O1 1.5270(14) 3_665
P1 O5 1.5747(15) .
P1 C13 1.8109(19) .
P2 O4 1.4966(14) .
P2 O2 1.5123(14) 3_666
P2 O6 1.5805(14) .
P2 C20 1.814(2) 3_565
O1 P1 1.5270(14) 3_665
O2 P2 1.5123(14) 3_666
O5 H5' 0.8200 .
O6 H6' 0.8200 .
N1 C1 1.328(3) .
N1 C5 1.362(3) .
N2 C10 1.325(3) .
N2 C9 1.365(3) .
C1 C2 1.405(3) .
C1 H1 0.9300 .
C2 C3 1.369(3) .
C2 H2 0.9300 .
C3 C4 1.402(3) .
C3 H3 0.9300 .
C4 C5 1.411(3) .
C4 C6 1.437(3) .
C5 C9 1.442(3) .
C6 C7 1.350(3) .
C6 H6 0.9300 .
C7 C8 1.432(3) .
C7 H7 0.9300 .
C8 C9 1.407(3) .
C8 C12 1.410(3) .
C10 C11 1.405(3) .
C10 H10 0.9300 .
C11 C12 1.372(3) .
C11 H11 0.9300 .
C12 H12 0.9300 .
C13 C14 1.508(3) .
C13 H13A 0.9700 .
C13 H13B 0.9700 .
C14 C15 1.394(3) .
C14 C19 1.398(3) .
C15 C16 1.386(3) .
C15 H15 0.9300 .
C16 C17 1.383(3) .
C16 H16 0.9300 .
C17 C18 1.396(3) .
C17 H17 0.9300 .
C18 C19 1.397(3) .
C18 C20 1.511(3) .
C19 H19 0.9300 .
C20 P2 1.814(2) 3_565
C20 H20A 0.9700 .
C20 H20B 0.9700 .

loop_
_geom_torsion_atom_site_label_1
_geom_torsion_atom_site_label_2
_geom_torsion_atom_site_label_3
_geom_torsion_atom_site_label_4
_geom_torsion
_geom_torsion_site_symmetry_1
_geom_torsion_site_symmetry_4
O4 Mn1 O1 P1 -30.76(13) . 3_665
O3 Mn1 O1 P1 -116.46(12) . 3_665
O2 Mn1 O1 P1 58.55(12) . 3_665
N1 Mn1 O1 P1 148.30(12) . 3_665
N2 Mn1 O1 P1 160.04(15) . 3_665
O4 Mn1 O2 P2 113.53(16) . 3_666
O3 Mn1 O2 P2 138.5(4) . 3_666
O1 Mn1 O2 P2 6.83(17) . 3_666
N1 Mn1 O2 P2 -83.95(16) . 3_666
N2 Mn1 O2 P2 -156.07(16) . 3_666
O1 P1 O3 Mn1 -28.34(14) 3_665 .
O5 P1 O3 Mn1 -154.42(10) . .
C13 P1 O3 Mn1 93.40(12) . .
O4 Mn1 O3 P1 -40.55(11) . .
O1 Mn1 O3 P1 66.60(11) . .
O2 Mn1 O3 P1 -65.5(5) . .
N1 Mn1 O3 P1 157.14(11) . .
N2 Mn1 O3 P1 -130.71(12) . .
O2 P2 O4 Mn1 42.16(15) 3_666 .
O6 P2 O4 Mn1 -80.87(12) . .
C20 P2 O4 Mn1 166.09(11) 3_565 .
O3 Mn1 O4 P2 116.58(12) . .
O1 Mn1 O4 P2 30.80(13) . .
O2 Mn1 O4 P2 -66.24(12) . .
N1 Mn1 O4 P2 -146.11(16) . .
N2 Mn1 O4 P2 -152.42(12) . .
O4 Mn1 N1 C1 171.84(17) . .
O3 Mn1 N1 C1 -92.17(16) . .
O1 Mn1 N1 C1 -5.20(17) . .
O2 Mn1 N1 C1 92.35(16) . .
N2 Mn1 N1 C1 178.47(18) . .
O4 Mn1 N1 C5 -11.2(3) . .
O3 Mn1 N1 C5 84.76(14) . .
O1 Mn1 N1 C5 171.73(14) . .
O2 Mn1 N1 C5 -90.72(14) . .
N2 Mn1 N1 C5 -4.60(13) . .
O4 Mn1 N2 C10 0.14(16) . .
O3 Mn1 N2 C10 86.93(16) . .
O1 Mn1 N2 C10 169.81(17) . .
O2 Mn1 N2 C10 -87.00(16) . .
N1 Mn1 N2 C10 -177.85(18) . .
O4 Mn1 N2 C9 -177.59(13) . .
O3 Mn1 N2 C9 -90.79(14) . .
O1 Mn1 N2 C9 -7.9(3) . .
O2 Mn1 N2 C9 95.28(13) . .
N1 Mn1 N2 C9 4.43(13) . .
C5 N1 C1 C2 -0.8(3) . .
Mn1 N1 C1 C2 176.10(15) . .
N1 C1 C2 C3 0.0(3) . .
C1 C2 C3 C4 0.9(3) . .
C2 C3 C4 C5 -1.1(3) . .
C2 C3 C4 C6 177.7(2) . .
C1 N1 C5 C4 0.6(3) . .
Mn1 N1 C5 C4 -176.56(15) . .
C1 N1 C5 C9 -178.44(18) . .
Mn1 N1 C5 C9 4.4(2) . .
C3 C4 C5 N1 0.3(3) . .
C6 C4 C5 N1 -178.48(18) . .
C3 C4 C5 C9 179.33(18) . .
C6 C4 C5 C9 0.6(3) . .
C3 C4 C6 C7 -179.1(2) . .
C5 C4 C6 C7 -0.4(3) . .
C4 C6 C7 C8 -0.3(3) . .
C6 C7 C8 C9 1.0(3) . .
C6 C7 C8 C12 179.0(2) . .
C10 N2 C9 C8 -1.2(3) . .
Mn1 N2 C9 C8 176.67(15) . .
C10 N2 C9 C5 178.21(18) . .
Mn1 N2 C9 C5 -3.9(2) . .
C12 C8 C9 N2 0.4(3) . .
C7 C8 C9 N2 178.60(19) . .
C12 C8 C9 C5 -179.01(18) . .
C7 C8 C9 C5 -0.8(3) . .
N1 C5 C9 N2 -0.3(3) . .
C4 C5 C9 N2 -179.38(18) . .
N1 C5 C9 C8 179.17(18) . .
C4 C5 C9 C8 0.1(3) . .
C9 N2 C10 C11 1.1(3) . .
Mn1 N2 C10 C11 -176.59(15) . .
N2 C10 C11 C12 -0.1(3) . .
C10 C11 C12 C8 -0.7(3) . .
C9 C8 C12 C11 0.6(3) . .
C7 C8 C12 C11 -177.5(2) . .
O3 P1 C13 C14 54.78(18) . .
O1 P1 C13 C14 -177.53(15) 3_665 .
O5 P1 C13 C14 -62.99(17) . .
P1 C13 C14 C15 -64.5(2) . .
P1 C13 C14 C19 118.14(18) . .
C19 C14 C15 C16 0.5(3) . .
C13 C14 C15 C16 -176.90(19) . .
C14 C15 C16 C17 -0.7(3) . .
C15 C16 C17 C18 0.5(3) . .
C16 C17 C18 C19 -0.1(3) . .
C16 C17 C18 C20 176.01(18) . .
C17 C18 C19 C14 -0.1(3) . .
C20 C18 C19 C14 -176.17(18) . .
C15 C14 C19 C18 -0.1(3) . .
C13 C14 C19 C18 177.26(18) . .
C17 C18 C20 P2 -81.3(2) . 3_565
C19 C18 C20 P2 94.7(2) . 3_565
